data_7160599
loop_
_publ_author_name
'Chang, Meng-Yang'
'Ou, Chen-Yo'

_publ_section_title
;
 One-pot synthesis of sulfonylmethyl phthalides <i>via</i>
 K<sub>2</sub>S<sub>2</sub>O<sub>8</sub>/DMSO-mediated
 methylenylation/sulfonylation of eudesmic acid with sulfinates.
;
_journal_issue 27
_journal_name_full 'Organic &amp; biomolecular chemistry'
_journal_page_first 6603
_journal_page_last 6609
_journal_paper_doi 10.1039/d5ob00632e
_journal_volume 23
_journal_year 2025
_chemical_formula_moiety 'C18 H18 O7 S'
_chemical_formula_sum 'C18 H18 O7 S'
_chemical_formula_weight 378.38
_space_group_crystal_system triclinic
_space_group_IT_number 2
_space_group_name_Hall '-P 1'
_space_group_name_H-M_alt 'P -1'
_atom_sites_solution_hydrogens geom
_atom_sites_solution_primary dual
_audit_creation_date 2024-11-06
_audit_creation_method
;
Olex2 1.5
(compiled 2024.02.16 svn.r378c4104 for OlexSys, GUI svn.r6928)
;
_audit_update_record
;
2025-03-10 deposited with the CCDC.	2025-06-16 downloaded from the CCDC.
;
_cell_angle_alpha 109.751(3)
_cell_angle_beta 93.260(3)
_cell_angle_gamma 105.188(4)
_cell_formula_units_Z 4
_cell_length_a 10.5691(4)
_cell_length_b 12.9071(5)
_cell_length_c 14.2075(4)
_cell_measurement_reflns_used 10193
_cell_measurement_temperature 99.99(10)
_cell_measurement_theta_max 74.5260
_cell_measurement_theta_min 4.0170
_cell_volume 1737.70(12)
_computing_cell_refinement 'CrysAlisPro 1.171.42.96a (Rigaku OD, 2023)'
_computing_data_collection 'CrysAlisPro 1.171.42.96a (Rigaku OD, 2023)'
_computing_data_reduction 'CrysAlisPro 1.171.42.96a (Rigaku OD, 2023)'
_computing_molecular_graphics 'Olex2 1.5 (Dolomanov et al., 2009)'
_computing_publication_material 'Olex2 1.5 (Dolomanov et al., 2009)'
_computing_structure_refinement 'SHELXL 2018/3 (Sheldrick, 2015)'
_computing_structure_solution 'SHELXT  (Sheldrick, 2015)'
_diffrn_ambient_environment N~2~
_diffrn_ambient_temperature 99.99(10)
_diffrn_detector 'Hybrid Pixel Array Detector'
_diffrn_detector_area_resol_mean 10.0000
_diffrn_detector_type 'HyPix-Arc 150'
_diffrn_measured_fraction_theta_full 0.984
_diffrn_measured_fraction_theta_max 0.984
_diffrn_measurement_details
;
List of Runs (angles in degrees, time in seconds):

  # Type    Start    End  Width  t~exp~   \w     \q     \k     \f   Frames
#--------------------------------------------------------------------------
  1  \w   -104.00 -76.00   0.50    0.12    --  -57.22 -30.00-150.00   56
  2  \w   -103.00 -72.00   0.50    0.12    --  -57.22 -30.00-120.00   62
  3  \w   -108.00 -64.00   0.50    0.12    --  -57.22 -30.00 -90.00   88
  4  \w   -116.00 -89.00   0.50    0.12    --  -77.69 -30.00-120.00   54
  5  \w   -118.00 -40.00   0.50    0.12    --  -77.69 -15.00-180.00  156
  6  \w   -130.00 -88.00   0.50    0.12    --  -77.69 -15.00 -90.00   84
  7  \w    -87.00 -60.00   0.50    0.12    --  -77.69 -15.00 -90.00   54
  8  \w   -123.00 -49.00   0.50    0.12    --  -77.69 -15.00 -30.00  148
  9  \w   -128.00 -90.00   0.50    0.12    --  -77.69 -30.00  60.00   76
 10  \w   -108.00 -73.00   0.50    0.12    --  -57.22 -30.00 120.00   70
 11  \w    -97.00 -41.00   0.50    0.12    --  -81.75 115.00  40.95  112
 12  \w    -91.00 -31.00   0.50    0.12    --  -77.69 111.00  90.00  120
 13  \w    -92.00 -31.00   0.50    0.12    --  -77.69 111.00 -30.00  122
 14  \w    -97.00 -34.00   0.50    0.12    --  -81.75 114.00 -52.76  126
 15  \w    -91.00 -39.00   0.50    0.12    --  -77.69 111.00 -90.00  104
 16  \w    -92.00 -36.00   0.50    0.12    --  -80.00 101.00-169.03  112
 17  \w    -92.00 -37.00   0.50    0.12    --  -81.75  96.00-140.63  110
 18  \w    -91.00 -39.00   0.50    0.12    --  -81.75  98.00 150.72  104
 19  \w     63.00 107.00   0.50    0.12    --   55.91  30.00 120.00   88
 20  \w    102.00 129.00   0.50    0.12    --   83.08  30.00 150.00   54
 21  \w    104.00 134.00   0.50    0.12    --   83.08  30.00 120.00   60
 22  \w     91.00 125.00   0.50    0.12    --   83.08  30.00  60.00   68
 23  \w     90.00 115.00   0.50    0.12    --   83.08  30.00   0.00   50
 24  \w     98.00 136.00   0.50    0.12    --   83.08  30.00-150.00   76
 25  \w     94.00 136.00   0.50    0.12    --   83.08  30.00-180.00   84
 26  \w     23.00  51.00   0.50    0.12    --   67.72 -95.00 -90.00   56
 27  \w     13.00  56.00   0.50    0.12    --   55.91 -95.00-150.00   86
 28  \w     23.00  66.00   0.50    0.12    --   67.72-125.00-180.00   86
 29  \w     38.00  63.00   0.50    0.12    --   83.08 -95.00-150.00   50
 30  \w     51.00  92.00   0.50    0.12    --   86.20 -97.00 -67.47   82
 31  \w     64.00  89.00   0.50    0.12    --   83.08 -95.00-120.00   50
 32  \w     39.00  92.00   0.50    0.12    --   83.08 -95.00 -90.00  106
 33  \w     57.00  92.00   0.50    0.12    --   83.08 -95.00  30.00   70
 34  \w     13.00  59.00   0.50    0.12    --   55.91 -95.00  30.00   92
 35  \w     27.00  70.00   0.50    0.12    --   67.72 -95.00  60.00   86
 36  \w     38.00  67.00   0.50    0.12    --   83.08-111.00  90.00   58
 37  \w     45.00  92.00   0.50    0.12    --   86.20-100.00 153.08   94
 38  \w     65.00  92.00   0.50    0.12    --   83.08 -95.00  90.00   54
;
_diffrn_measurement_device 'four-circle diffractometer'
_diffrn_measurement_device_type 'XtaLAB Synergy R, DW system, HyPix-Arc 150'
_diffrn_measurement_method '\w scans'
_diffrn_orient_matrix_type 'CrysAlisPro convention (1999,Acta A55,543-557)'
_diffrn_orient_matrix_UB_11 0.0543880000
_diffrn_orient_matrix_UB_12 0.1159655000
_diffrn_orient_matrix_UB_13 -0.0139806000
_diffrn_orient_matrix_UB_21 0.0892363000
_diffrn_orient_matrix_UB_22 -0.0516969000
_diffrn_orient_matrix_UB_23 -0.0725765000
_diffrn_orient_matrix_UB_31 -0.1117608000
_diffrn_orient_matrix_UB_32 -0.0392972000
_diffrn_orient_matrix_UB_33 -0.0903309000
_diffrn_radiation_monochromator mirror
_diffrn_radiation_probe x-ray
_diffrn_radiation_type 'Cu K\a'
_diffrn_radiation_wavelength 1.54184
_diffrn_reflns_av_R_equivalents 0.0285
_diffrn_reflns_av_unetI/netI 0.0359
_diffrn_reflns_Laue_measured_fraction_full 0.984
_diffrn_reflns_Laue_measured_fraction_max 0.984
_diffrn_reflns_limit_h_max 12
_diffrn_reflns_limit_h_min -12
_diffrn_reflns_limit_k_max 15
_diffrn_reflns_limit_k_min -15
_diffrn_reflns_limit_l_max 16
_diffrn_reflns_limit_l_min -16
_diffrn_reflns_number 18448
_diffrn_reflns_point_group_measured_fraction_full 0.984
_diffrn_reflns_point_group_measured_fraction_max 0.984
_diffrn_reflns_theta_full 67.078
_diffrn_reflns_theta_max 67.078
_diffrn_reflns_theta_min 3.348
_diffrn_source 'Rotating-anode X-ray tube'
_diffrn_source_type 'Rigaku (Cu) X-ray Source'
_exptl_absorpt_coefficient_mu 2.009
_exptl_absorpt_correction_T_max 1.00000
_exptl_absorpt_correction_T_min 0.90843
_exptl_absorpt_correction_type multi-scan
_exptl_absorpt_process_details
;
CrysAlisPro 1.171.42.96a (Rigaku Oxford Diffraction, 2023)
Empirical absorption correction using spherical harmonics,
implemented in SCALE3 ABSPACK scaling algorithm.
;
_exptl_crystal_colour colourless
_exptl_crystal_colour_primary colourless
_exptl_crystal_density_diffrn 1.446
_exptl_crystal_description block
_exptl_crystal_F_000 792
_exptl_crystal_size_max 0.16
_exptl_crystal_size_mid 0.14
_exptl_crystal_size_min 0.13
_refine_diff_density_max 0.305
_refine_diff_density_min -0.538
_refine_diff_density_rms 0.056
_refine_ls_extinction_coef 0.0012(2)
_refine_ls_extinction_expression Fc^*^=kFc[1+0.001xFc^2^\l^3^/sin(2\q)]^-1/4^
_refine_ls_extinction_method 'SHELXL-2018/3 (Sheldrick 2018)'
_refine_ls_goodness_of_fit_ref 1.077
_refine_ls_hydrogen_treatment constr
_refine_ls_matrix_type full
_refine_ls_number_parameters 476
_refine_ls_number_reflns 6117
_refine_ls_number_restraints 0
_refine_ls_restrained_S_all 1.077
_refine_ls_R_factor_all 0.0520
_refine_ls_R_factor_gt 0.0416
_refine_ls_shift/su_max 0.000
_refine_ls_shift/su_mean 0.000
_refine_ls_structure_factor_coef Fsqd
_refine_ls_weighting_details 'w=1/[\s^2^(Fo^2^)+(0.0694P)^2^+0.2451P] where P=(Fo^2^+2Fc^2^)/3'
_refine_ls_weighting_scheme calc
_refine_ls_wR_factor_gt 0.1108
_refine_ls_wR_factor_ref 0.1163
_reflns_Friedel_coverage 0.000
_reflns_number_gt 5049
_reflns_number_total 6117
_reflns_threshold_expression 'I > 2\s(I)'
_cod_data_source_file d5ob00632e2.cif
_cod_data_source_block 241079lt_auto
_cod_depositor_comments 'Adding full bibliography for 7160599--7160600.cif.'
_cod_original_cell_volume 1737.72(12)
_cod_database_code 7160599
_shelx_shelxl_version_number 2018/3
_shelx_space_group_comment
;
The symmetry employed for this shelxl refinement is uniquely defined
by the following loop, which should always be used as a source of
symmetry information in preference to the above space-group names.
They are only intended as comments.
;
_shelx_estimated_absorpt_t_max 0.780
_shelx_estimated_absorpt_t_min 0.739
_olex2_refinement_description
;
1. Fixed Uiso
 At 1.2 times of:
  All C(H) groups, All C(H,H) groups
 At 1.5 times of:
  All C(H,H,H) groups
2.a Secondary CH2 refined with riding coordinates:
 C8(H8A,H8B), C10(H10A,H10B), C34(H34A,H34B), C36(H36A,H36B)
2.b Aromatic/amide H refined with riding coordinates:
 C22(H22), C23(H23), C24(H24), C25(H25), C26(H26), C48(H48), C49(H49),
 C50(H50), C51(H51), C52(H52)
2.c Idealised Me refined as rotating group:
 C15(H15A,H15B,H15C), C17(H17A,H17B,H17C), C19(H19A,H19B,H19C), C41(H41A,H41B,
 H41C), C43(H43A,H43B,H43C), C45(H45A,H45B,H45C)
;
_olex2_submission_special_instructions 'No special instructions were received'
_oxdiff_exptl_absorpt_empirical_details
;
Empirical correction (ABSPACK) includes:
- Absorption correction using spherical harmonics
- Frame scaling
;
_oxdiff_exptl_absorpt_empirical_full_max 1.178
_oxdiff_exptl_absorpt_empirical_full_min 0.884

loop_
_space_group_symop_operation_xyz
'x, y, z'
'-x, -y, -z'

loop_
_atom_site_label
_atom_site_type_symbol
_atom_site_fract_x
_atom_site_fract_y
_atom_site_fract_z
_atom_site_U_iso_or_equiv
_atom_site_adp_type
_atom_site_occupancy
_atom_site_site_symmetry_order
_atom_site_calc_flag
_atom_site_refinement_flags_posn
_atom_site_refinement_flags_adp
_atom_site_refinement_flags_occupancy
_atom_site_disorder_assembly
_atom_site_disorder_group
S11 S 0.47917(5) 0.74647(4) 0.04312(4) 0.02366(14) Uani 1 1 d . . . . .
O9 O 0.69940(14) 0.66156(13) 0.32766(11) 0.0297(3) Uani 1 1 d . . . . .
O12 O 0.51199(14) 0.82875(13) -0.00574(11) 0.0298(3) Uani 1 1 d . . . . .
O13 O 0.47004(14) 0.78721(12) 0.14937(10) 0.0280(3) Uani 1 1 d . . . . .
O14 O 0.82878(15) 0.78910(13) -0.02510(11) 0.0302(3) Uani 1 1 d . . . . .
O16 O 1.06092(14) 0.90100(13) 0.10933(11) 0.0284(3) Uani 1 1 d . . . . .
O18 O 1.08705(14) 0.88690(13) 0.29267(11) 0.0311(4) Uani 1 1 d . . . . .
O20 O 0.53132(14) 0.58068(13) 0.19756(11) 0.0305(4) Uani 1 1 d . . . . .
C1 C 0.6417(2) 0.64618(18) 0.23391(16) 0.0257(5) Uani 1 1 d . . . . .
C2 C 0.7360(2) 0.71897(17) 0.19254(15) 0.0241(4) Uani 1 1 d . . . . .
C3 C 0.7216(2) 0.72569(17) 0.09688(15) 0.0236(4) Uani 1 1 d . . . . .
C4 C 0.8332(2) 0.78852(17) 0.07112(15) 0.0242(4) Uani 1 1 d . . . . .
C5 C 0.9532(2) 0.84119(17) 0.13895(16) 0.0254(4) Uani 1 1 d . . . . .
C6 C 0.9643(2) 0.83645(18) 0.23558(16) 0.0254(4) Uani 1 1 d . . . . .
C7 C 0.8525(2) 0.77330(18) 0.26159(15) 0.0250(5) Uani 1 1 d . . . . .
C8 C 0.8323(2) 0.7406(2) 0.35316(16) 0.0296(5) Uani 1 1 d . . . . .
H8A H 0.898251 0.702790 0.365815 0.036 Uiso 1 1 calc R U . . .
H8B H 0.840109 0.809404 0.414168 0.036 Uiso 1 1 calc R U . . .
C10 C 0.5946(2) 0.66346(18) 0.02294(15) 0.0250(4) Uani 1 1 d . . . . .
H10A H 0.553351 0.588739 0.029983 0.030 Uiso 1 1 calc R U . . .
H10B H 0.614664 0.647196 -0.046900 0.030 Uiso 1 1 calc R U . . .
C15 C 0.8309(2) 0.8984(2) -0.03245(18) 0.0365(5) Uani 1 1 d . . . . .
H15A H 0.865728 0.903269 -0.093803 0.055 Uiso 1 1 calc R U . . .
H15B H 0.887874 0.961406 0.027137 0.055 Uiso 1 1 calc R U . . .
H15C H 0.740508 0.904843 -0.035675 0.055 Uiso 1 1 calc R U . . .
C17 C 1.1517(2) 0.8361(2) 0.0738(2) 0.0423(6) Uani 1 1 d . . . . .
H17A H 1.104829 0.764938 0.016688 0.063 Uiso 1 1 calc R U . . .
H17B H 1.187428 0.816830 0.128766 0.063 Uiso 1 1 calc R U . . .
H17C H 1.224696 0.882337 0.051902 0.063 Uiso 1 1 calc R U . . .
C19 C 1.0946(2) 0.9413(2) 0.40012(16) 0.0343(5) Uani 1 1 d . . . . .
H19A H 1.035768 0.990243 0.413598 0.051 Uiso 1 1 calc R U . . .
H19B H 1.186165 0.988679 0.430404 0.051 Uiso 1 1 calc R U . . .
H19C H 1.067035 0.882037 0.429689 0.051 Uiso 1 1 calc R U . . .
C21 C 0.3284(2) 0.64039(18) -0.02294(15) 0.0246(4) Uani 1 1 d . . . . .
C22 C 0.2793(2) 0.62924(19) -0.11959(16) 0.0290(5) Uani 1 1 d . . . . .
H22 H 0.326075 0.678119 -0.151449 0.035 Uiso 1 1 calc R U . . .
C23 C 0.1595(2) 0.54450(19) -0.16893(17) 0.0328(5) Uani 1 1 d . . . . .
H23 H 0.123359 0.535640 -0.234946 0.039 Uiso 1 1 calc R U . . .
C24 C 0.0934(2) 0.47346(19) -0.12184(17) 0.0313(5) Uani 1 1 d . . . . .
H24 H 0.011815 0.416031 -0.155856 0.038 Uiso 1 1 calc R U . . .
C25 C 0.1445(2) 0.48484(18) -0.02579(17) 0.0286(5) Uani 1 1 d . . . . .
H25 H 0.098423 0.434922 0.005437 0.034 Uiso 1 1 calc R U . . .
C26 C 0.2625(2) 0.56877(18) 0.02471(16) 0.0269(5) Uani 1 1 d . . . . .
H26 H 0.298032 0.577455 0.090816 0.032 Uiso 1 1 calc R U . . .
S37 S 0.03261(5) 0.76816(4) 0.65361(4) 0.02691(15) Uani 1 1 d . . . . .
O35 O 0.17667(14) 0.66792(14) 0.31100(11) 0.0327(4) Uani 1 1 d . . . . .
O38 O 0.07585(16) 0.84859(14) 0.75606(11) 0.0369(4) Uani 1 1 d . . . . .
O39 O 0.01816(15) 0.81283(13) 0.57452(11) 0.0319(4) Uani 1 1 d . . . . .
O40 O 0.39469(15) 0.81198(12) 0.74454(10) 0.0275(3) Uani 1 1 d . . . . .
O42 O 0.60527(14) 0.92249(12) 0.66926(10) 0.0278(3) Uani 1 1 d . . . . .
O44 O 0.58824(14) 0.90479(14) 0.48033(11) 0.0331(4) Uani 1 1 d . . . . .
O46 O 0.03604(14) 0.58874(13) 0.39695(11) 0.0303(4) Uani 1 1 d . . . . .
C27 C 0.1425(2) 0.65315(19) 0.39729(16) 0.0283(5) Uani 1 1 d . . . . .
C28 C 0.2537(2) 0.72485(18) 0.48087(15) 0.0252(4) Uani 1 1 d . . . . .
C29 C 0.2601(2) 0.73629(17) 0.58236(15) 0.0248(4) Uani 1 1 d . . . . .
C30 C 0.3801(2) 0.80263(17) 0.64508(15) 0.0243(4) Uani 1 1 d . . . . .
C31 C 0.4878(2) 0.85420(17) 0.60628(15) 0.0250(4) Uani 1 1 d . . . . .
C32 C 0.4770(2) 0.84492(18) 0.50465(16) 0.0266(5) Uani 1 1 d . . . . .
C33 C 0.3569(2) 0.77812(19) 0.44135(15) 0.0266(5) Uani 1 1 d . . . . .
C34 C 0.3097(2) 0.7449(2) 0.32933(16) 0.0341(5) Uani 1 1 d . . . . .
H34A H 0.309428 0.813816 0.313408 0.041 Uiso 1 1 calc R U . . .
H34B H 0.367494 0.705485 0.287808 0.041 Uiso 1 1 calc R U . . .
C36 C 0.1431(2) 0.68034(18) 0.62229(16) 0.0260(5) Uani 1 1 d . . . . .
H36A H 0.175014 0.668230 0.683478 0.031 Uiso 1 1 calc R U . . .
H36B H 0.094011 0.603936 0.570592 0.031 Uiso 1 1 calc R U . . .
C41 C 0.4120(2) 0.92684(19) 0.81821(15) 0.0309(5) Uani 1 1 d . . . . .
H41A H 0.487405 0.982055 0.807103 0.046 Uiso 1 1 calc R U . . .
H41B H 0.429098 0.926928 0.886770 0.046 Uiso 1 1 calc R U . . .
H41C H 0.331268 0.948940 0.810422 0.046 Uiso 1 1 calc R U . . .
C43 C 0.6883(3) 0.8601(2) 0.6919(2) 0.0486(7) Uani 1 1 d . . . . .
H43A H 0.709462 0.811762 0.628768 0.073 Uiso 1 1 calc R U . . .
H43B H 0.641886 0.811139 0.726637 0.073 Uiso 1 1 calc R U . . .
H43C H 0.770616 0.914509 0.735665 0.073 Uiso 1 1 calc R U . . .
C45 C 0.5860(2) 0.9038(2) 0.37945(16) 0.0310(5) Uani 1 1 d . . . . .
H45A H 0.573067 0.825001 0.332073 0.047 Uiso 1 1 calc R U . . .
H45B H 0.670380 0.954446 0.374528 0.047 Uiso 1 1 calc R U . . .
H45C H 0.512909 0.931301 0.362500 0.047 Uiso 1 1 calc R U . . .
C47 C -0.1203(2) 0.66772(19) 0.64754(16) 0.0273(5) Uani 1 1 d . . . . .
C48 C -0.1593(2) 0.6553(2) 0.73593(17) 0.0327(5) Uani 1 1 d . . . . .
H48 H -0.103089 0.698910 0.799333 0.039 Uiso 1 1 calc R U . . .
C49 C -0.2816(2) 0.5783(2) 0.73004(18) 0.0361(5) Uani 1 1 d . . . . .
H49 H -0.309759 0.569162 0.789840 0.043 Uiso 1 1 calc R U . . .
C50 C -0.3630(2) 0.5147(2) 0.63720(19) 0.0360(5) Uani 1 1 d . . . . .
H50 H -0.447111 0.462806 0.633874 0.043 Uiso 1 1 calc R U . . .
C51 C -0.3225(2) 0.52633(19) 0.54908(17) 0.0324(5) Uani 1 1 d . . . . .
H51 H -0.378408 0.481766 0.485671 0.039 Uiso 1 1 calc R U . . .
C52 C -0.2005(2) 0.60300(19) 0.55351(17) 0.0289(5) Uani 1 1 d . . . . .
H52 H -0.171980 0.611244 0.493511 0.035 Uiso 1 1 calc R U . . .

loop_
_atom_site_aniso_label
_atom_site_aniso_U_11
_atom_site_aniso_U_22
_atom_site_aniso_U_33
_atom_site_aniso_U_23
_atom_site_aniso_U_13
_atom_site_aniso_U_12
S11 0.0270(3) 0.0219(3) 0.0209(3) 0.0078(2) -0.0014(2) 0.0066(2)
O9 0.0288(8) 0.0351(9) 0.0277(8) 0.0179(7) 0.0016(6) 0.0058(7)
O12 0.0353(8) 0.0259(8) 0.0296(8) 0.0151(6) -0.0011(6) 0.0061(7)
O13 0.0333(8) 0.0280(8) 0.0196(7) 0.0051(6) 0.0001(6) 0.0095(6)
O14 0.0378(8) 0.0316(8) 0.0233(8) 0.0144(7) 0.0029(6) 0.0082(7)
O16 0.0264(8) 0.0275(8) 0.0332(8) 0.0145(7) 0.0063(6) 0.0067(6)
O18 0.0255(8) 0.0373(9) 0.0248(8) 0.0093(7) -0.0028(6) 0.0042(7)
O20 0.0269(8) 0.0306(8) 0.0338(9) 0.0148(7) 0.0031(6) 0.0044(7)
C1 0.0293(11) 0.0257(11) 0.0248(11) 0.0107(9) 0.0040(9) 0.0107(9)
C2 0.0253(11) 0.0218(10) 0.0259(11) 0.0094(9) 0.0020(8) 0.0077(9)
C3 0.0284(11) 0.0205(10) 0.0228(11) 0.0077(8) 0.0027(8) 0.0093(9)
C4 0.0302(11) 0.0235(10) 0.0207(10) 0.0089(8) 0.0024(8) 0.0102(9)
C5 0.0274(11) 0.0218(10) 0.0284(11) 0.0102(9) 0.0044(9) 0.0082(9)
C6 0.0256(11) 0.0234(10) 0.0247(11) 0.0069(9) -0.0019(8) 0.0069(9)
C7 0.0280(11) 0.0242(10) 0.0236(11) 0.0097(9) -0.0002(9) 0.0086(9)
C8 0.0265(11) 0.0349(12) 0.0287(12) 0.0168(10) -0.0003(9) 0.0053(9)
C10 0.0278(11) 0.0231(10) 0.0226(11) 0.0069(8) -0.0002(8) 0.0078(9)
C15 0.0392(13) 0.0370(13) 0.0382(13) 0.0242(11) -0.0001(10) 0.0067(10)
C17 0.0352(13) 0.0408(14) 0.0597(17) 0.0233(13) 0.0203(12) 0.0166(11)
C19 0.0364(13) 0.0344(13) 0.0249(12) 0.0090(10) -0.0059(10) 0.0033(10)
C21 0.0236(10) 0.0236(10) 0.0255(11) 0.0067(9) 0.0006(8) 0.0090(9)
C22 0.0318(11) 0.0283(11) 0.0257(11) 0.0099(9) -0.0014(9) 0.0081(9)
C23 0.0356(12) 0.0317(12) 0.0280(12) 0.0082(10) -0.0050(10) 0.0109(10)
C24 0.0260(11) 0.0264(11) 0.0360(13) 0.0052(10) -0.0017(9) 0.0085(9)
C25 0.0273(11) 0.0250(11) 0.0337(12) 0.0103(9) 0.0054(9) 0.0088(9)
C26 0.0302(11) 0.0297(11) 0.0230(11) 0.0099(9) 0.0024(9) 0.0126(9)
S37 0.0313(3) 0.0261(3) 0.0248(3) 0.0103(2) 0.0039(2) 0.0098(2)
O35 0.0277(8) 0.0437(10) 0.0209(8) 0.0102(7) -0.0027(6) 0.0049(7)
O38 0.0403(9) 0.0330(9) 0.0284(9) 0.0031(7) 0.0043(7) 0.0075(7)
O39 0.0366(8) 0.0330(8) 0.0355(9) 0.0211(7) 0.0075(7) 0.0142(7)
O40 0.0380(8) 0.0235(8) 0.0191(7) 0.0078(6) -0.0016(6) 0.0076(6)
O42 0.0270(8) 0.0264(8) 0.0263(8) 0.0088(6) -0.0056(6) 0.0049(6)
O44 0.0280(8) 0.0440(10) 0.0243(8) 0.0159(7) 0.0004(6) 0.0021(7)
O46 0.0256(8) 0.0307(8) 0.0295(8) 0.0081(7) -0.0012(6) 0.0051(7)
C27 0.0321(12) 0.0289(11) 0.0234(11) 0.0069(9) 0.0003(9) 0.0126(10)
C28 0.0276(11) 0.0233(10) 0.0238(11) 0.0076(9) -0.0006(9) 0.0084(9)
C29 0.0287(11) 0.0215(10) 0.0239(11) 0.0074(8) 0.0010(9) 0.0089(9)
C30 0.0331(11) 0.0210(10) 0.0187(10) 0.0069(8) 0.0001(9) 0.0094(9)
C31 0.0268(11) 0.0223(10) 0.0234(11) 0.0061(8) -0.0023(9) 0.0078(9)
C32 0.0288(11) 0.0264(11) 0.0258(11) 0.0110(9) 0.0021(9) 0.0088(9)
C33 0.0282(11) 0.0290(11) 0.0234(11) 0.0104(9) 0.0002(9) 0.0094(9)
C34 0.0258(11) 0.0462(14) 0.0258(12) 0.0140(10) -0.0018(9) 0.0036(10)
C36 0.0280(11) 0.0251(11) 0.0258(11) 0.0113(9) 0.0019(9) 0.0075(9)
C41 0.0413(13) 0.0268(11) 0.0199(11) 0.0051(9) -0.0008(9) 0.0083(10)
C43 0.0370(14) 0.0369(14) 0.0687(19) 0.0218(13) -0.0175(13) 0.0083(12)
C45 0.0380(12) 0.0311(12) 0.0252(11) 0.0114(9) 0.0055(9) 0.0108(10)
C47 0.0309(11) 0.0291(11) 0.0262(12) 0.0126(9) 0.0060(9) 0.0123(9)
C48 0.0387(13) 0.0361(13) 0.0281(12) 0.0152(10) 0.0069(10) 0.0141(10)
C49 0.0400(13) 0.0412(14) 0.0352(13) 0.0197(11) 0.0146(11) 0.0160(11)
C50 0.0322(12) 0.0352(13) 0.0464(15) 0.0194(11) 0.0119(11) 0.0124(10)
C51 0.0324(12) 0.0297(12) 0.0343(13) 0.0111(10) 0.0020(10) 0.0097(10)
C52 0.0323(12) 0.0315(12) 0.0282(12) 0.0138(9) 0.0075(9) 0.0137(10)

loop_
_atom_type_symbol
_atom_type_description
_atom_type_scat_dispersion_real
_atom_type_scat_dispersion_imag
_atom_type_scat_source
C C 0.0181 0.0091 'International Tables Vol C Tables 4.2.6.8 and 6.1.1.4'
H H 0.0000 0.0000 'International Tables Vol C Tables 4.2.6.8 and 6.1.1.4'
O O 0.0492 0.0322 'International Tables Vol C Tables 4.2.6.8 and 6.1.1.4'
S S 0.3331 0.5567 'International Tables Vol C Tables 4.2.6.8 and 6.1.1.4'

loop_
_geom_angle_atom_site_label_1
_geom_angle_atom_site_label_2
_geom_angle_atom_site_label_3
_geom_angle
_geom_angle_site_symmetry_1
_geom_angle_site_symmetry_3
_geom_angle_publ_flag
O12 S11 O13 118.81(9) . . ?
O12 S11 C10 109.26(10) . . ?
O12 S11 C21 108.79(9) . . ?
O13 S11 C10 108.41(9) . . ?
O13 S11 C21 108.39(10) . . ?
C21 S11 C10 101.84(9) . . ?
C1 O9 C8 110.97(15) . . ?
C4 O14 C15 114.62(17) . . ?
C5 O16 C17 113.35(16) . . ?
C6 O18 C19 117.54(17) . . ?
O9 C1 C2 108.29(17) . . ?
O20 C1 O9 121.12(19) . . ?
O20 C1 C2 130.59(19) . . ?
C3 C2 C1 128.04(18) . . ?
C7 C2 C1 108.19(18) . . ?
C7 C2 C3 123.43(19) . . ?
C2 C3 C10 122.02(18) . . ?
C4 C3 C2 116.56(18) . . ?
C4 C3 C10 121.34(18) . . ?
O14 C4 C3 119.14(17) . . ?
O14 C4 C5 119.79(18) . . ?
C3 C4 C5 120.76(19) . . ?
O16 C5 C4 118.47(18) . . ?
O16 C5 C6 119.75(18) . . ?
C6 C5 C4 121.77(19) . . ?
O18 C6 C5 116.16(18) . . ?
O18 C6 C7 126.09(18) . . ?
C5 C6 C7 117.55(18) . . ?
C2 C7 C6 119.88(19) . . ?
C2 C7 C8 108.01(18) . . ?
C6 C7 C8 131.89(18) . . ?
O9 C8 C7 104.45(15) . . ?
O9 C8 H8A 110.9 . . ?
O9 C8 H8B 110.9 . . ?
C7 C8 H8A 110.9 . . ?
C7 C8 H8B 110.9 . . ?
H8A C8 H8B 108.9 . . ?
S11 C10 H10A 109.3 . . ?
S11 C10 H10B 109.3 . . ?
C3 C10 S11 111.80(14) . . ?
C3 C10 H10A 109.3 . . ?
C3 C10 H10B 109.3 . . ?
H10A C10 H10B 107.9 . . ?
O14 C15 H15A 109.5 . . ?
O14 C15 H15B 109.5 . . ?
O14 C15 H15C 109.5 . . ?
H15A C15 H15B 109.5 . . ?
H15A C15 H15C 109.5 . . ?
H15B C15 H15C 109.5 . . ?
O16 C17 H17A 109.5 . . ?
O16 C17 H17B 109.5 . . ?
O16 C17 H17C 109.5 . . ?
H17A C17 H17B 109.5 . . ?
H17A C17 H17C 109.5 . . ?
H17B C17 H17C 109.5 . . ?
O18 C19 H19A 109.5 . . ?
O18 C19 H19B 109.5 . . ?
O18 C19 H19C 109.5 . . ?
H19A C19 H19B 109.5 . . ?
H19A C19 H19C 109.5 . . ?
H19B C19 H19C 109.5 . . ?
C22 C21 S11 120.29(17) . . ?
C22 C21 C26 121.83(19) . . ?
C26 C21 S11 117.89(15) . . ?
C21 C22 H22 120.8 . . ?
C21 C22 C23 118.4(2) . . ?
C23 C22 H22 120.8 . . ?
C22 C23 H23 120.0 . . ?
C24 C23 C22 120.0(2) . . ?
C24 C23 H23 120.0 . . ?
C23 C24 H24 119.6 . . ?
C23 C24 C25 120.9(2) . . ?
C25 C24 H24 119.6 . . ?
C24 C25 H25 120.0 . . ?
C26 C25 C24 120.0(2) . . ?
C26 C25 H25 120.0 . . ?
C21 C26 H26 120.6 . . ?
C25 C26 C21 118.85(19) . . ?
C25 C26 H26 120.6 . . ?
O38 S37 O39 118.29(10) . . ?
O38 S37 C36 109.02(10) . . ?
O38 S37 C47 108.69(10) . . ?
O39 S37 C36 108.50(10) . . ?
O39 S37 C47 108.10(9) . . ?
C47 S37 C36 103.19(10) . . ?
C27 O35 C34 110.98(15) . . ?
C30 O40 C41 115.07(15) . . ?
C31 O42 C43 114.32(17) . . ?
C32 O44 C45 118.76(16) . . ?
O35 C27 C28 108.54(18) . . ?
O46 C27 O35 121.04(18) . . ?
O46 C27 C28 130.4(2) . . ?
C29 C28 C27 127.6(2) . . ?
C33 C28 C27 108.24(18) . . ?
C33 C28 C29 124.10(19) . . ?
C28 C29 C36 121.96(18) . . ?
C30 C29 C28 116.57(19) . . ?
C30 C29 C36 121.47(18) . . ?
O40 C30 C29 119.21(18) . . ?
O40 C30 C31 120.17(17) . . ?
C29 C30 C31 120.52(18) . . ?
O42 C31 C30 120.30(18) . . ?
O42 C31 C32 117.85(18) . . ?
C30 C31 C32 121.70(18) . . ?
O44 C32 C31 114.43(17) . . ?
O44 C32 C33 127.66(19) . . ?
C33 C32 C31 117.91(19) . . ?
C28 C33 C32 119.12(19) . . ?
C28 C33 C34 107.72(18) . . ?
C32 C33 C34 133.14(19) . . ?
O35 C34 C33 104.46(17) . . ?
O35 C34 H34A 110.9 . . ?
O35 C34 H34B 110.9 . . ?
C33 C34 H34A 110.9 . . ?
C33 C34 H34B 110.9 . . ?
H34A C34 H34B 108.9 . . ?
S37 C36 H36A 109.4 . . ?
S37 C36 H36B 109.4 . . ?
C29 C36 S37 111.27(14) . . ?
C29 C36 H36A 109.4 . . ?
C29 C36 H36B 109.4 . . ?
H36A C36 H36B 108.0 . . ?
O40 C41 H41A 109.5 . . ?
O40 C41 H41B 109.5 . . ?
O40 C41 H41C 109.5 . . ?
H41A C41 H41B 109.5 . . ?
H41A C41 H41C 109.5 . . ?
H41B C41 H41C 109.5 . . ?
O42 C43 H43A 109.5 . . ?
O42 C43 H43B 109.5 . . ?
O42 C43 H43C 109.5 . . ?
H43A C43 H43B 109.5 . . ?
H43A C43 H43C 109.5 . . ?
H43B C43 H43C 109.5 . . ?
O44 C45 H45A 109.5 . . ?
O44 C45 H45B 109.5 . . ?
O44 C45 H45C 109.5 . . ?
H45A C45 H45B 109.5 . . ?
H45A C45 H45C 109.5 . . ?
H45B C45 H45C 109.5 . . ?
C48 C47 S37 119.73(17) . . ?
C48 C47 C52 121.4(2) . . ?
C52 C47 S37 118.90(17) . . ?
C47 C48 H48 120.5 . . ?
C49 C48 C47 118.9(2) . . ?
C49 C48 H48 120.5 . . ?
C48 C49 H49 119.9 . . ?
C50 C49 C48 120.3(2) . . ?
C50 C49 H49 119.9 . . ?
C49 C50 H50 119.8 . . ?
C49 C50 C51 120.5(2) . . ?
C51 C50 H50 119.8 . . ?
C50 C51 H51 120.0 . . ?
C52 C51 C50 120.1(2) . . ?
C52 C51 H51 120.0 . . ?
C47 C52 H52 120.6 . . ?
C51 C52 C47 118.9(2) . . ?
C51 C52 H52 120.5 . . ?

loop_
_geom_bond_atom_site_label_1
_geom_bond_atom_site_label_2
_geom_bond_distance
_geom_bond_site_symmetry_2
_geom_bond_publ_flag
S11 O12 1.4361(15) . ?
S11 O13 1.4391(15) . ?
S11 C10 1.799(2) . ?
S11 C21 1.765(2) . ?
O9 C1 1.360(2) . ?
O9 C8 1.444(2) . ?
O14 C4 1.368(2) . ?
O14 C15 1.445(3) . ?
O16 C5 1.372(2) . ?
O16 C17 1.438(3) . ?
O18 C6 1.359(2) . ?
O18 C19 1.436(3) . ?
O20 C1 1.209(3) . ?
C1 C2 1.473(3) . ?
C2 C3 1.393(3) . ?
C2 C7 1.384(3) . ?
C3 C4 1.390(3) . ?
C3 C10 1.502(3) . ?
C4 C5 1.402(3) . ?
C5 C6 1.394(3) . ?
C6 C7 1.395(3) . ?
C7 C8 1.507(3) . ?
C8 H8A 0.9900 . ?
C8 H8B 0.9900 . ?
C10 H10A 0.9900 . ?
C10 H10B 0.9900 . ?
C15 H15A 0.9800 . ?
C15 H15B 0.9800 . ?
C15 H15C 0.9800 . ?
C17 H17A 0.9800 . ?
C17 H17B 0.9800 . ?
C17 H17C 0.9800 . ?
C19 H19A 0.9800 . ?
C19 H19B 0.9800 . ?
C19 H19C 0.9800 . ?
C21 C22 1.386(3) . ?
C21 C26 1.392(3) . ?
C22 H22 0.9500 . ?
C22 C23 1.395(3) . ?
C23 H23 0.9500 . ?
C23 C24 1.381(3) . ?
C24 H24 0.9500 . ?
C24 C25 1.384(3) . ?
C25 H25 0.9500 . ?
C25 C26 1.382(3) . ?
C26 H26 0.9500 . ?
S37 O38 1.4352(16) . ?
S37 O39 1.4432(14) . ?
S37 C36 1.805(2) . ?
S37 C47 1.764(2) . ?
O35 C27 1.357(3) . ?
O35 C34 1.444(3) . ?
O40 C30 1.373(2) . ?
O40 C41 1.454(2) . ?
O42 C31 1.373(2) . ?
O42 C43 1.426(3) . ?
O44 C32 1.360(3) . ?
O44 C45 1.428(2) . ?
O46 C27 1.210(3) . ?
C27 C28 1.475(3) . ?
C28 C29 1.395(3) . ?
C28 C33 1.384(3) . ?
C29 C30 1.386(3) . ?
C29 C36 1.504(3) . ?
C30 C31 1.402(3) . ?
C31 C32 1.403(3) . ?
C32 C33 1.392(3) . ?
C33 C34 1.517(3) . ?
C34 H34A 0.9900 . ?
C34 H34B 0.9900 . ?
C36 H36A 0.9900 . ?
C36 H36B 0.9900 . ?
C41 H41A 0.9800 . ?
C41 H41B 0.9800 . ?
C41 H41C 0.9800 . ?
C43 H43A 0.9800 . ?
C43 H43B 0.9800 . ?
C43 H43C 0.9800 . ?
C45 H45A 0.9800 . ?
C45 H45B 0.9800 . ?
C45 H45C 0.9800 . ?
C47 C48 1.390(3) . ?
C47 C52 1.395(3) . ?
C48 H48 0.9500 . ?
C48 C49 1.387(3) . ?
C49 H49 0.9500 . ?
C49 C50 1.387(3) . ?
C50 H50 0.9500 . ?
C50 C51 1.388(3) . ?
C51 H51 0.9500 . ?
C51 C52 1.388(3) . ?
C52 H52 0.9500 . ?

loop_
_geom_torsion_atom_site_label_1
_geom_torsion_atom_site_label_2
_geom_torsion_atom_site_label_3
_geom_torsion_atom_site_label_4
_geom_torsion
_geom_torsion_site_symmetry_1
_geom_torsion_site_symmetry_2
_geom_torsion_site_symmetry_3
_geom_torsion_site_symmetry_4
_geom_torsion_publ_flag
S11 C21 C22 C23 -179.78(17) . . . . ?
S11 C21 C26 C25 -179.77(16) . . . . ?
O9 C1 C2 C3 176.15(19) . . . . ?
O9 C1 C2 C7 2.8(2) . . . . ?
O12 S11 C10 C3 82.37(16) . . . . ?
O12 S11 C21 C22 15.7(2) . . . . ?
O12 S11 C21 C26 -164.91(16) . . . . ?
O13 S11 C10 C3 -48.49(17) . . . . ?
O13 S11 C21 C22 146.22(17) . . . . ?
O13 S11 C21 C26 -34.41(19) . . . . ?
O14 C4 C5 O16 5.6(3) . . . . ?
O14 C4 C5 C6 -175.91(18) . . . . ?
O16 C5 C6 O18 -4.1(3) . . . . ?
O16 C5 C6 C7 -179.17(18) . . . . ?
O18 C6 C7 C2 -175.0(2) . . . . ?
O18 C6 C7 C8 -1.2(4) . . . . ?
O20 C1 C2 C3 -3.2(4) . . . . ?
O20 C1 C2 C7 -176.6(2) . . . . ?
C1 O9 C8 C7 -0.5(2) . . . . ?
C1 C2 C3 C4 -170.8(2) . . . . ?
C1 C2 C3 C10 6.1(3) . . . . ?
C1 C2 C7 C6 172.11(18) . . . . ?
C1 C2 C7 C8 -3.0(2) . . . . ?
C2 C3 C4 O14 173.88(18) . . . . ?
C2 C3 C4 C5 0.3(3) . . . . ?
C2 C3 C10 S11 85.8(2) . . . . ?
C2 C7 C8 O9 2.2(2) . . . . ?
C3 C2 C7 C6 -1.7(3) . . . . ?
C3 C2 C7 C8 -176.78(19) . . . . ?
C3 C4 C5 O16 179.16(18) . . . . ?
C3 C4 C5 C6 -2.4(3) . . . . ?
C4 C3 C10 S11 -97.4(2) . . . . ?
C4 C5 C6 O18 177.48(19) . . . . ?
C4 C5 C6 C7 2.4(3) . . . . ?
C5 C6 C7 C2 -0.4(3) . . . . ?
C5 C6 C7 C8 173.3(2) . . . . ?
C6 C7 C8 O9 -172.1(2) . . . . ?
C7 C2 C3 C4 1.7(3) . . . . ?
C7 C2 C3 C10 178.62(19) . . . . ?
C8 O9 C1 O20 178.08(19) . . . . ?
C8 O9 C1 C2 -1.3(2) . . . . ?
C10 S11 C21 C22 -99.59(19) . . . . ?
C10 S11 C21 C26 79.78(18) . . . . ?
C10 C3 C4 O14 -3.1(3) . . . . ?
C10 C3 C4 C5 -176.63(19) . . . . ?
C15 O14 C4 C3 111.0(2) . . . . ?
C15 O14 C4 C5 -75.4(2) . . . . ?
C17 O16 C5 C4 -99.2(2) . . . . ?
C17 O16 C5 C6 82.3(2) . . . . ?
C19 O18 C6 C5 146.12(19) . . . . ?
C19 O18 C6 C7 -39.3(3) . . . . ?
C21 S11 C10 C3 -162.67(15) . . . . ?
C21 C22 C23 C24 -0.6(3) . . . . ?
C22 C21 C26 C25 -0.4(3) . . . . ?
C22 C23 C24 C25 -0.1(3) . . . . ?
C23 C24 C25 C26 0.6(3) . . . . ?
C24 C25 C26 C21 -0.3(3) . . . . ?
C26 C21 C22 C23 0.9(3) . . . . ?
S37 C47 C48 C49 178.16(17) . . . . ?
S37 C47 C52 C51 -178.19(16) . . . . ?
O35 C27 C28 C29 179.4(2) . . . . ?
O35 C27 C28 C33 -2.8(2) . . . . ?
O38 S37 C36 C29 -87.66(16) . . . . ?
O38 S37 C47 C48 -17.9(2) . . . . ?
O38 S37 C47 C52 161.44(17) . . . . ?
O39 S37 C36 C29 42.44(17) . . . . ?
O39 S37 C47 C48 -147.48(17) . . . . ?
O39 S37 C47 C52 31.9(2) . . . . ?
O40 C30 C31 O42 -5.5(3) . . . . ?
O40 C30 C31 C32 179.02(18) . . . . ?
O42 C31 C32 O44 1.2(3) . . . . ?
O42 C31 C32 C33 -178.39(18) . . . . ?
O44 C32 C33 C28 -179.0(2) . . . . ?
O44 C32 C33 C34 3.0(4) . . . . ?
O46 C27 C28 C29 -1.3(4) . . . . ?
O46 C27 C28 C33 176.5(2) . . . . ?
C27 O35 C34 C33 -0.1(2) . . . . ?
C27 C28 C29 C30 175.3(2) . . . . ?
C27 C28 C29 C36 -5.1(3) . . . . ?
C27 C28 C33 C32 -175.81(19) . . . . ?
C27 C28 C33 C34 2.7(2) . . . . ?
C28 C29 C30 O40 -176.55(17) . . . . ?
C28 C29 C30 C31 -0.2(3) . . . . ?
C28 C29 C36 S37 -83.9(2) . . . . ?
C28 C33 C34 O35 -1.7(2) . . . . ?
C29 C28 C33 C32 2.0(3) . . . . ?
C29 C28 C33 C34 -179.4(2) . . . . ?
C29 C30 C31 O42 178.18(18) . . . . ?
C29 C30 C31 C32 2.7(3) . . . . ?
C30 C29 C36 S37 95.7(2) . . . . ?
C30 C31 C32 O44 176.71(19) . . . . ?
C30 C31 C32 C33 -2.8(3) . . . . ?
C31 C32 C33 C28 0.5(3) . . . . ?
C31 C32 C33 C34 -177.6(2) . . . . ?
C32 C33 C34 O35 176.5(2) . . . . ?
C33 C28 C29 C30 -2.2(3) . . . . ?
C33 C28 C29 C36 177.46(19) . . . . ?
C34 O35 C27 O46 -177.7(2) . . . . ?
C34 O35 C27 C28 1.7(2) . . . . ?
C36 S37 C47 C48 97.72(19) . . . . ?
C36 S37 C47 C52 -82.93(19) . . . . ?
C36 C29 C30 O40 3.8(3) . . . . ?
C36 C29 C30 C31 -179.87(19) . . . . ?
C41 O40 C30 C29 -114.1(2) . . . . ?
C41 O40 C30 C31 69.6(2) . . . . ?
C43 O42 C31 C30 80.6(3) . . . . ?
C43 O42 C31 C32 -103.8(2) . . . . ?
C45 O44 C32 C31 -178.09(18) . . . . ?
C45 O44 C32 C33 1.4(3) . . . . ?
C47 S37 C36 C29 156.94(15) . . . . ?
C47 C48 C49 C50 0.2(3) . . . . ?
C48 C47 C52 C51 1.2(3) . . . . ?
C48 C49 C50 C51 0.7(4) . . . . ?
C49 C50 C51 C52 -0.7(3) . . . . ?
C50 C51 C52 C47 -0.2(3) . . . . ?
C52 C47 C48 C49 -1.2(3) . . . . ?
